data_7216769
loop_
_publ_author_name
'Singh, Namita'
'Anantharaman, Ganapathi'

_publ_section_title
;
 Structural diversity and luminescence properties of coordination polymers
 based on mixed ligands, 2,5-bis(imidazol-1-yl)thiophene (thim2) and
 aromatic multicarboxylates
;
_journal_issue 34
_journal_name_full CrystEngComm
_journal_page_first 7914
_journal_paper_doi 10.1039/C4CE00927D
_journal_volume 16
_journal_year 2014
_chemical_formula_moiety 'C18 H16 N4 O6 S Zn'
_chemical_formula_sum 'C18 H16 N4 O6 S Zn'
_chemical_formula_weight 481.80
_chemical_name_common 'coordination Polymer'
_chemical_name_systematic
;
 ?
;
_space_group_IT_number 14
_symmetry_cell_setting monoclinic
_symmetry_space_group_name_Hall '-P 2yn'
_symmetry_space_group_name_H-M 'P 1 21/n 1'
_atom_sites_solution_hydrogens geom
_atom_sites_solution_primary direct
_atom_sites_solution_secondary difmap
_audit_creation_method SHELXL-97
_cell_angle_alpha 90.00
_cell_angle_beta 94.871(5)
_cell_angle_gamma 90.00
_cell_formula_units_Z 4
_cell_length_a 9.961(5)
_cell_length_b 17.323(4)
_cell_length_c 10.814(5)
_cell_measurement_reflns_used 2548
_cell_measurement_temperature 100(2)
_cell_measurement_theta_max 26.92
_cell_measurement_theta_min 2.23
_cell_volume 1859.3(13)
_computing_cell_refinement 'Bruker SMART'
_computing_data_collection 'Bruker SMART'
_computing_data_reduction 'Bruker SAINT'
_computing_structure_refinement 'SHELXL-97 (Sheldrick, 1997)'
_computing_structure_solution 'SHELXS-97 (Sheldrick, 1990)'
_diffrn_ambient_temperature 100(2)
_diffrn_measured_fraction_theta_full 0.995
_diffrn_measured_fraction_theta_max 0.995
_diffrn_measurement_device_type 'CCD area detector'
_diffrn_measurement_method 'phi and omega scans'
_diffrn_radiation_monochromator graphite
_diffrn_radiation_source 'fine-focus sealed tube'
_diffrn_radiation_type MoK\a
_diffrn_radiation_wavelength 0.71073
_diffrn_reflns_av_R_equivalents 0.0468
_diffrn_reflns_av_sigmaI/netI 0.0552
_diffrn_reflns_limit_h_max 11
_diffrn_reflns_limit_h_min -12
_diffrn_reflns_limit_k_max 19
_diffrn_reflns_limit_k_min -21
_diffrn_reflns_limit_l_max 13
_diffrn_reflns_limit_l_min -11
_diffrn_reflns_number 10388
_diffrn_reflns_theta_full 26.00
_diffrn_reflns_theta_max 26.00
_diffrn_reflns_theta_min 2.23
_exptl_absorpt_coefficient_mu 1.480
_exptl_absorpt_correction_T_max 0.9569
_exptl_absorpt_correction_T_min 0.9164
_exptl_absorpt_correction_type empirical
_exptl_absorpt_process_details sadabs
_exptl_crystal_colour Colourless
_exptl_crystal_density_diffrn 1.707
_exptl_crystal_density_method 'not measured'
_exptl_crystal_description Block
_exptl_crystal_F_000 968
_exptl_crystal_size_max 0.06
_exptl_crystal_size_mid 0.05
_exptl_crystal_size_min 0.03
_refine_diff_density_max 1.099
_refine_diff_density_min -1.209
_refine_diff_density_rms 0.181
_refine_ls_extinction_method none
_refine_ls_goodness_of_fit_ref 1.118
_refine_ls_hydrogen_treatment constr
_refine_ls_matrix_type full
_refine_ls_number_parameters 271
_refine_ls_number_reflns 3647
_refine_ls_number_restraints 0
_refine_ls_restrained_S_all 1.118
_refine_ls_R_factor_all 0.0740
_refine_ls_R_factor_gt 0.0527
_refine_ls_shift/su_max 0.000
_refine_ls_shift/su_mean 0.000
_refine_ls_structure_factor_coef Fsqd
_refine_ls_weighting_details 'calc w=1/[\s^2^(Fo^2^)+(0.0764P)^2^+11.6428P] where P=(Fo^2^+2Fc^2^)/3'
_refine_ls_weighting_scheme calc
_refine_ls_wR_factor_gt 0.1315
_refine_ls_wR_factor_ref 0.1822
_reflns_number_gt 2868
_reflns_number_total 3647
_reflns_threshold_expression >2sigma(I)
_cod_data_source_file c4ce00927d2.cif
_cod_data_source_block 1aprcm
_cod_depositor_comments
;
The following automatic conversions were performed:

'_symmetry_cell_setting' value 'Monoclinic' changed to 'monoclinic'
according to
/usr/data/users/saulius/crontab/automatic-downloads/rss-feeds/RSC/lib/dictionaries/cif_core.dic
dictionary named 'cif_core.dic' version 2.4.2 from 2011-04-26.

Automatic conversion script
Id: cif_fix_values 2281 2013-09-26 08:29:07Z andrius 

 Adding full bibliography for 7216769--7216775.cif.
;
_cod_original_sg_symbol_H-M P2(1)/n
_cod_database_code 7216769

loop_
_symmetry_equiv_pos_as_xyz
'x, y, z'
'-x+1/2, y+1/2, -z+1/2'
'-x, -y, -z'
'x-1/2, -y-1/2, z-1/2'

loop_
_atom_site_label
_atom_site_type_symbol
_atom_site_fract_x
_atom_site_fract_y
_atom_site_fract_z
_atom_site_U_iso_or_equiv
_atom_site_adp_type
_atom_site_occupancy
_atom_site_symmetry_multiplicity
_atom_site_calc_flag
_atom_site_refinement_flags
Zn1 Zn 0.34838(6) 0.19538(4) 0.84713(6) 0.0151(2) Uani 1 1 d .
S1 S 0.20763(13) -0.01793(8) 1.25151(13) 0.0189(3) Uani 1 1 d .
O1 O 0.3740(4) 0.1894(2) 0.6707(4) 0.0196(8) Uani 1 1 d .
O2 O 0.1642(4) 0.2343(2) 0.6647(3) 0.0201(9) Uani 1 1 d .
O3 O -0.0022(4) 0.3610(2) 0.4379(4) 0.0189(8) Uani 1 1 d .
O4 O 0.1902(3) 0.3876(2) 0.5475(3) 0.0172(8) Uani 1 1 d .
O5W O 0.5078(4) 0.0164(2) 0.1550(4) 0.0299(10) Uani 1 1 d .
O6W O 0.5170(7) 0.9588(5) 0.3840(7) 0.078(2) Uani 1 1 d .
N1 N 0.2007(4) 0.1372(3) 0.9230(4) 0.0160(9) Uani 1 1 d .
N2 N 0.0975(4) 0.0762(3) 1.0678(4) 0.0166(9) Uani 1 1 d .
N3 N 0.1494(5) -0.0998(3) 1.4553(4) 0.0185(10) Uani 1 1 d .
N4 N 0.1641(5) -0.1962(3) 1.5866(4) 0.0192(10) Uani 1 1 d .
C1 C 0.2165(5) 0.0859(3) 1.0157(5) 0.0132(10) Uani 1 1 d .
H1 H 0.2965 0.0606 1.0407 0.016 Uiso 1 1 calc R
C2 C 0.0664(5) 0.1601(3) 0.9160(5) 0.0175(11) Uani 1 1 d .
H2 H 0.0264 0.1952 0.8592 0.021 Uiso 1 1 calc R
C3 C 0.0038(5) 0.1233(3) 1.0043(5) 0.0174(11) Uani 1 1 d .
H3 H -0.0862 0.1286 1.0197 0.021 Uiso 1 1 calc R
C4 C 0.0757(6) 0.0307(3) 1.1710(5) 0.0194(12) Uani 1 1 d .
C5 C -0.0448(5) 0.0202(3) 1.2218(5) 0.0179(11) Uani 1 1 d .
H5 H -0.1259 0.0419 1.1900 0.021 Uiso 1 1 calc R
C6 C -0.0306(6) -0.0277(3) 1.3287(5) 0.0197(12) Uani 1 1 d .
H6 H -0.1012 -0.0413 1.3753 0.024 Uiso 1 1 calc R
C7 C 0.0994(6) -0.0511(3) 1.3546(5) 0.0168(11) Uani 1 1 d .
C8 C 0.0920(5) -0.1661(3) 1.4889(5) 0.0149(11) Uani 1 1 d .
H8 H 0.0140 -0.1876 1.4498 0.018 Uiso 1 1 calc R
C9 C 0.2629(5) -0.0868(3) 1.5327(5) 0.0184(11) Uani 1 1 d .
H9 H 0.3222 -0.0455 1.5300 0.022 Uiso 1 1 calc R
C10 C 0.2715(6) -0.1476(3) 1.6159(5) 0.0203(12) Uani 1 1 d .
H10 H 0.3382 -0.1544 1.6805 0.024 Uiso 1 1 calc R
C11 C 0.2659(5) 0.2173(3) 0.6130(5) 0.0180(11) Uani 1 1 d .
C12 C 0.2674(5) 0.2246(3) 0.4743(5) 0.0175(11) Uani 1 1 d .
C13 C 0.3403(5) 0.1718(3) 0.4072(5) 0.0168(11) Uani 1 1 d .
H13 H 0.3935 0.1347 0.4499 0.020 Uiso 1 1 calc R
C14 C 0.3343(6) 0.1742(3) 0.2791(5) 0.0196(12) Uani 1 1 d .
H14 H 0.3835 0.1393 0.2357 0.024 Uiso 1 1 calc R
C15 C 0.2548(5) 0.2288(3) 0.2166(5) 0.0185(11) Uani 1 1 d .
H15 H 0.2495 0.2299 0.1304 0.022 Uiso 1 1 calc R
C16 C 0.1821(5) 0.2824(3) 0.2793(5) 0.0175(11) Uani 1 1 d .
H16 H 0.1289 0.3189 0.2353 0.021 Uiso 1 1 calc R
C17 C 0.1895(5) 0.2812(3) 0.4089(5) 0.0150(11) Uani 1 1 d .
C18 C 0.1227(5) 0.3466(3) 0.4724(5) 0.0139(10) Uani 1 1 d .

loop_
_atom_site_aniso_label
_atom_site_aniso_U_11
_atom_site_aniso_U_22
_atom_site_aniso_U_33
_atom_site_aniso_U_23
_atom_site_aniso_U_13
_atom_site_aniso_U_12
Zn1 0.0141(3) 0.0175(4) 0.0137(4) 0.0003(2) 0.0009(2) 0.0004(2)
S1 0.0141(6) 0.0228(7) 0.0198(7) 0.0031(5) 0.0024(5) 0.0004(5)
O1 0.0177(19) 0.026(2) 0.0139(19) 0.0032(16) -0.0043(15) 0.0014(16)
O2 0.0172(19) 0.028(2) 0.015(2) -0.0022(16) 0.0023(15) -0.0015(16)
O3 0.0173(19) 0.020(2) 0.020(2) -0.0047(16) 0.0027(15) 0.0001(15)
O4 0.0123(17) 0.021(2) 0.018(2) -0.0035(16) 0.0010(15) -0.0009(15)
O5W 0.026(2) 0.025(2) 0.040(3) 0.0035(19) 0.0092(19) 0.0009(18)
O6W 0.074(5) 0.088(5) 0.072(5) 0.008(4) -0.004(4) -0.005(4)
N1 0.014(2) 0.020(2) 0.014(2) -0.0021(18) -0.0001(17) -0.0053(18)
N2 0.015(2) 0.024(2) 0.011(2) -0.0033(18) -0.0008(17) -0.0004(18)
N3 0.020(2) 0.020(2) 0.016(2) 0.0026(19) 0.0024(18) -0.0013(19)
N4 0.017(2) 0.022(2) 0.019(2) -0.0017(19) 0.0046(19) -0.0019(18)
C1 0.009(2) 0.014(3) 0.016(3) 0.003(2) 0.0024(19) -0.0034(19)
C2 0.018(3) 0.019(3) 0.016(3) 0.003(2) 0.001(2) 0.001(2)
C3 0.014(2) 0.019(3) 0.019(3) 0.004(2) 0.000(2) 0.003(2)
C4 0.023(3) 0.019(3) 0.016(3) -0.003(2) 0.000(2) -0.006(2)
C5 0.010(2) 0.025(3) 0.018(3) -0.001(2) -0.001(2) 0.000(2)
C6 0.020(3) 0.025(3) 0.015(3) 0.002(2) 0.002(2) -0.004(2)
C7 0.025(3) 0.007(2) 0.019(3) 0.003(2) 0.006(2) 0.005(2)
C8 0.015(2) 0.021(3) 0.008(2) -0.003(2) 0.0004(19) 0.003(2)
C9 0.016(3) 0.018(3) 0.021(3) 0.003(2) -0.002(2) 0.000(2)
C10 0.021(3) 0.019(3) 0.021(3) 0.002(2) -0.001(2) -0.004(2)
C11 0.018(3) 0.021(3) 0.016(3) 0.001(2) 0.003(2) 0.000(2)
C12 0.016(3) 0.018(3) 0.020(3) -0.002(2) 0.006(2) -0.005(2)
C13 0.016(3) 0.013(3) 0.022(3) -0.001(2) 0.005(2) 0.002(2)
C14 0.024(3) 0.017(3) 0.018(3) -0.003(2) 0.007(2) 0.000(2)
C15 0.019(3) 0.021(3) 0.016(3) -0.002(2) 0.005(2) -0.007(2)
C16 0.018(3) 0.019(3) 0.015(3) 0.000(2) -0.002(2) -0.004(2)
C17 0.008(2) 0.020(3) 0.015(3) 0.001(2) -0.0023(19) 0.001(2)
C18 0.014(2) 0.016(3) 0.011(2) 0.004(2) -0.0026(19) 0.000(2)

loop_
_atom_type_symbol
_atom_type_description
_atom_type_scat_dispersion_real
_atom_type_scat_dispersion_imag
_atom_type_scat_source
C C 0.0033 0.0016 'International Tables Vol C Tables 4.2.6.8 and 6.1.1.4'
H H 0.0000 0.0000 'International Tables Vol C Tables 4.2.6.8 and 6.1.1.4'
N N 0.0061 0.0033 'International Tables Vol C Tables 4.2.6.8 and 6.1.1.4'
O O 0.0106 0.0060 'International Tables Vol C Tables 4.2.6.8 and 6.1.1.4'
S S 0.1246 0.1234 'International Tables Vol C Tables 4.2.6.8 and 6.1.1.4'
Zn Zn 0.2839 1.4301 'International Tables Vol C Tables 4.2.6.8 and 6.1.1.4'

loop_
_geom_angle_atom_site_label_1
_geom_angle_atom_site_label_2
_geom_angle_atom_site_label_3
_geom_angle
_geom_angle_site_symmetry_1
_geom_angle_site_symmetry_3
O1 Zn1 O3 107.76(16) . 4_666
O1 Zn1 N1 122.23(17) . .
O3 Zn1 N1 95.51(17) 4_666 .
O1 Zn1 N4 114.47(18) . 2_557
O3 Zn1 N4 110.55(18) 4_666 2_557
N1 Zn1 N4 104.57(19) . 2_557
C7 S1 C4 89.9(3) . .
C11 O1 Zn1 106.3(3) . .
C18 O3 Zn1 135.7(3) . 4_565
C1 N1 C2 106.3(4) . .
C1 N1 Zn1 126.4(3) . .
C2 N1 Zn1 124.6(4) . .
C1 N2 C3 107.3(4) . .
C1 N2 C4 126.7(5) . .
C3 N2 C4 125.9(5) . .
C8 N3 C9 108.9(4) . .
C8 N3 C7 125.4(5) . .
C9 N3 C7 125.7(5) . .
C8 N4 C10 107.4(5) . .
C8 N4 Zn1 126.9(4) . 2_547
C10 N4 Zn1 123.9(4) . 2_547
N1 C1 N2 109.9(4) . .
N1 C1 H1 125.1 . .
N2 C1 H1 125.1 . .
C3 C2 N1 109.2(5) . .
C3 C2 H2 125.4 . .
N1 C2 H2 125.4 . .
C2 C3 N2 107.4(5) . .
C2 C3 H3 126.3 . .
N2 C3 H3 126.3 . .
C5 C4 N2 126.4(5) . .
C5 C4 S1 112.7(4) . .
N2 C4 S1 120.9(4) . .
C4 C5 C6 111.9(5) . .
C4 C5 H5 124.1 . .
C6 C5 H5 124.1 . .
C7 C6 C5 111.6(5) . .
C7 C6 H6 124.2 . .
C5 C6 H6 124.2 . .
C6 C7 N3 126.4(5) . .
C6 C7 S1 113.9(4) . .
N3 C7 S1 119.7(4) . .
N4 C8 N3 109.6(5) . .
N4 C8 H8 125.2 . .
N3 C8 H8 125.2 . .
N3 C9 C10 105.9(5) . .
N3 C9 H9 127.0 . .
C10 C9 H9 127.0 . .
N4 C10 C9 108.2(5) . .
N4 C10 H10 125.9 . .
C9 C10 H10 125.9 . .
O2 C11 O1 123.6(5) . .
O2 C11 C12 120.6(5) . .
O1 C11 C12 115.7(5) . .
C17 C12 C13 118.8(5) . .
C17 C12 C11 120.5(5) . .
C13 C12 C11 120.5(5) . .
C14 C13 C12 121.2(5) . .
C14 C13 H13 119.4 . .
C12 C13 H13 119.4 . .
C15 C14 C13 119.1(5) . .
C15 C14 H14 120.4 . .
C13 C14 H14 120.4 . .
C14 C15 C16 121.5(5) . .
C14 C15 H15 119.2 . .
C16 C15 H15 119.2 . .
C15 C16 C17 119.6(5) . .
C15 C16 H16 120.2 . .
C17 C16 H16 120.2 . .
C16 C17 C12 119.7(5) . .
C16 C17 C18 117.2(5) . .
C12 C17 C18 122.8(5) . .
O4 C18 O3 122.3(5) . .
O4 C18 C17 119.7(4) . .
O3 C18 C17 117.7(4) . .

loop_
_geom_bond_atom_site_label_1
_geom_bond_atom_site_label_2
_geom_bond_distance
_geom_bond_site_symmetry_2
Zn1 O1 1.949(4) .
Zn1 O3 1.971(4) 4_666
Zn1 N1 2.014(4) .
Zn1 N4 2.018(5) 2_557
S1 C7 1.714(6) .
S1 C4 1.732(6) .
O1 C11 1.292(7) .
O2 C11 1.234(7) .
O3 C18 1.293(6) .
O3 Zn1 1.971(4) 4_565
O4 C18 1.234(6) .
N1 C1 1.339(7) .
N1 C2 1.390(7) .
N2 C1 1.366(7) .
N2 C3 1.378(7) .
N2 C4 1.398(7) .
N3 C8 1.346(7) .
N3 C9 1.368(7) .
N3 C7 1.433(7) .
N4 C8 1.332(7) .
N4 C10 1.377(7) .
N4 Zn1 2.018(5) 2_547
C1 H1 0.9300 .
C2 C3 1.346(8) .
C2 H2 0.9300 .
C3 H3 0.9300 .
C4 C5 1.374(8) .
C5 C6 1.420(8) .
C5 H5 0.9300 .
C6 C7 1.363(8) .
C6 H6 0.9300 .
C8 H8 0.9300 .
C9 C10 1.383(8) .
C9 H9 0.9300 .
C10 H10 0.9300 .
C11 C12 1.507(8) .
C12 C17 1.403(8) .
C12 C13 1.406(8) .
C13 C14 1.383(8) .
C13 H13 0.9300 .
C14 C15 1.374(8) .
C14 H14 0.9300 .
C15 C16 1.389(8) .
C15 H15 0.9300 .
C16 C17 1.398(8) .
C16 H16 0.9300 .
C17 C18 1.508(7) .

loop_
_geom_torsion_atom_site_label_1
_geom_torsion_atom_site_label_2
_geom_torsion_atom_site_label_3
_geom_torsion_atom_site_label_4
_geom_torsion
_geom_torsion_site_symmetry_1
O3 Zn1 O1 C11 171.4(3) 4_666
N1 Zn1 O1 C11 62.7(4) .
N4 Zn1 O1 C11 -65.2(4) 2_557
O1 Zn1 N1 C1 122.3(4) .
O3 Zn1 N1 C1 7.3(5) 4_666
N4 Zn1 N1 C1 -105.6(4) 2_557
O1 Zn1 N1 C2 -78.8(5) .
O3 Zn1 N1 C2 166.2(4) 4_666
N4 Zn1 N1 C2 53.3(4) 2_557
C2 N1 C1 N2 -0.6(6) .
Zn1 N1 C1 N2 161.4(3) .
C3 N2 C1 N1 0.4(6) .
C4 N2 C1 N1 -176.3(5) .
C1 N1 C2 C3 0.6(6) .
Zn1 N1 C2 C3 -161.8(4) .
N1 C2 C3 N2 -0.4(6) .
C1 N2 C3 C2 0.0(6) .
C4 N2 C3 C2 176.7(5) .
C1 N2 C4 C5 -178.9(5) .
C3 N2 C4 C5 5.1(9) .
C1 N2 C4 S1 2.8(8) .
C3 N2 C4 S1 -173.2(4) .
C7 S1 C4 C5 -0.8(4) .
C7 S1 C4 N2 177.8(5) .
N2 C4 C5 C6 -178.0(5) .
S1 C4 C5 C6 0.4(6) .
C4 C5 C6 C7 0.3(7) .
C5 C6 C7 N3 -179.8(5) .
C5 C6 C7 S1 -0.8(6) .
C8 N3 C7 C6 46.3(8) .
C9 N3 C7 C6 -133.8(6) .
C8 N3 C7 S1 -132.6(5) .
C9 N3 C7 S1 47.3(7) .
C4 S1 C7 C6 0.9(5) .
C4 S1 C7 N3 180.0(4) .
C10 N4 C8 N3 -0.3(6) .
Zn1 N4 C8 N3 -165.3(4) 2_547
C9 N3 C8 N4 0.6(6) .
C7 N3 C8 N4 -179.5(5) .
C8 N3 C9 C10 -0.7(6) .
C7 N3 C9 C10 179.4(5) .
C8 N4 C10 C9 -0.1(6) .
Zn1 N4 C10 C9 165.5(4) 2_547
N3 C9 C10 N4 0.5(6) .
Zn1 O1 C11 O2 -7.9(7) .
Zn1 O1 C11 C12 175.2(4) .
O2 C11 C12 C17 30.7(8) .
O1 C11 C12 C17 -152.3(5) .
O2 C11 C12 C13 -145.4(5) .
O1 C11 C12 C13 31.6(7) .
C17 C12 C13 C14 -1.1(8) .
C11 C12 C13 C14 175.0(5) .
C12 C13 C14 C15 -0.5(8) .
C13 C14 C15 C16 1.1(8) .
C14 C15 C16 C17 0.0(8) .
C15 C16 C17 C12 -1.6(8) .
C15 C16 C17 C18 172.5(5) .
C13 C12 C17 C16 2.2(8) .
C11 C12 C17 C16 -174.0(5) .
C13 C12 C17 C18 -171.7(5) .
C11 C12 C17 C18 12.2(8) .
Zn1 O3 C18 O4 -167.5(4) 4_565
Zn1 O3 C18 C17 18.1(7) 4_565
C16 C17 C18 O4 -121.5(5) .
C12 C17 C18 O4 52.5(7) .
C16 C17 C18 O3 53.2(7) .
C12 C17 C18 O3 -132.9(5) .
